data_4066404
loop_
_publ_author_name
'Hollingsworth, Nathan'
'Johnson, Andrew L.'
'Kingsley, Andrew'
'Kociok-K\"ohn, Gabriele'
'Molloy, Kieran C.'

_publ_section_title
;
 Structural Study of the Reaction of Methylzinc Amino Alcoholates with
 Oxygen
;
_journal_issue 15
_journal_name_full Organometallics
_journal_page_first 3318
_journal_paper_doi 10.1021/om100449t
_journal_volume 29
_journal_year 2010
_chemical_formula_moiety '2(C26 H66 N6 O4 Zn5), C7 H8'
_chemical_formula_sum 'C59 H140 N12 O8 Zn10'
_chemical_formula_weight 1799.53
_chemical_name_systematic
;
 ?
;
_space_group_IT_number 14
_symmetry_cell_setting monoclinic
_symmetry_space_group_name_Hall '-P 2yn'
_symmetry_space_group_name_H-M 'P 1 21/n 1'
_atom_sites_solution_hydrogens geom
_atom_sites_solution_primary direct
_atom_sites_solution_secondary difmap
_audit_creation_method SHELXL-97
_cell_angle_alpha 90.00
_cell_angle_beta 99.1190(10)
_cell_angle_gamma 90.00
_cell_formula_units_Z 2
_cell_length_a 17.9285(2)
_cell_length_b 9.42790(10)
_cell_length_c 25.3635(3)
_cell_measurement_reflns_used 129453
_cell_measurement_temperature 150(2)
_cell_measurement_theta_max 30.034
_cell_measurement_theta_min 2.910
_cell_volume 4232.96(8)
_computing_cell_refinement 'HKL Scalepack (Otwinski & Minor, 1997)'
_computing_data_collection 'Collect (Nonius BV, 1997-2000)'
_computing_data_reduction
;
 DENZO-SCALEPACK Z. Otwinowski and W. Minor, " 
 Processing of X-ray Diffraction Data Collected in Oscillation Mode ", 
 Methods in Enzymology, Volume 276: Macromolecular Crystallography, 
 part A, p.307-326, 1997,C.W. Carter, Jr. & R. M. Sweet, Eds., Academic Press.
;
_computing_molecular_graphics 'ORTEP3 for Windows - Farrugia, L. J. J. Appl. Crystallogr. 1997, 30, 565'
_computing_publication_material
;
 'WinGX publication routines, Farrugia, 
 L. J., J. Appl. Crystallogr., 1999, 32, 837-838
;
_computing_structure_refinement
;
 SHELXL97 -Program for Crystal Structure Analysis (Release 97-2). 
 Sheldrick, G.M., Instit\"ut f\"ur Anorganische Chemie der Universit\"at, 
 Tammanstrasse 4, D-3400 G\"ottingen, Germany, 1998 
;
_computing_structure_solution
; 
 SIR97- Altomare A., Burla M.C., Camalli M., Cascarano G.L., Giacovazzo C. , 
 Guagliardi A., Moliterni A.G.G., Polidori G.,Spagna R. 
 (1999) J. Appl. Cryst. 32, 115-119
;
_diffrn_ambient_temperature 150(2)
_diffrn_measured_fraction_theta_full 0.995
_diffrn_measured_fraction_theta_max 0.995
_diffrn_measurement_device_type 'Nonius Kappa CCD'
_diffrn_measurement_method '628 0.9 degree images with \f and \w scans'
_diffrn_radiation_monochromator graphite
_diffrn_radiation_source 'fine-focus sealed tube'
_diffrn_radiation_type MoK\a
_diffrn_radiation_wavelength 0.71073
_diffrn_reflns_av_R_equivalents 0.0560
_diffrn_reflns_av_sigmaI/netI 0.0477
_diffrn_reflns_limit_h_max 25
_diffrn_reflns_limit_h_min -25
_diffrn_reflns_limit_k_max 13
_diffrn_reflns_limit_k_min -13
_diffrn_reflns_limit_l_max 35
_diffrn_reflns_limit_l_min -35
_diffrn_reflns_number 73454
_diffrn_reflns_theta_full 30.02
_diffrn_reflns_theta_max 30.02
_diffrn_reflns_theta_min 3.04
_diffrn_standards_decay_% 0
_diffrn_standards_number 0
_exptl_absorpt_coefficient_mu 2.828
_exptl_absorpt_correction_T_max 0.6560
_exptl_absorpt_correction_T_min 0.5221
_exptl_absorpt_correction_type multi-scan
_exptl_absorpt_process_details
;
multi-scan from symmetry-related measurements 
 Sortav (Blessing 1995)
;
_exptl_crystal_colour colourless
_exptl_crystal_density_diffrn 1.412
_exptl_crystal_density_method 'not measured'
_exptl_crystal_description plate
_exptl_crystal_F_000 1884
_exptl_crystal_size_max 0.25
_exptl_crystal_size_mid 0.15
_exptl_crystal_size_min 0.15
_refine_diff_density_max 0.500
_refine_diff_density_min -0.554
_refine_diff_density_rms 0.080
_refine_ls_extinction_method none
_refine_ls_goodness_of_fit_ref 1.020
_refine_ls_hydrogen_treatment constr
_refine_ls_matrix_type full
_refine_ls_number_parameters 506
_refine_ls_number_reflns 12330
_refine_ls_number_restraints 0
_refine_ls_restrained_S_all 1.020
_refine_ls_R_factor_all 0.0733
_refine_ls_R_factor_gt 0.0393
_refine_ls_shift/su_max 0.001
_refine_ls_shift/su_mean 0.000
_refine_ls_structure_factor_coef Fsqd
_refine_ls_weighting_details 'calc w=1/[\s^2^(Fo^2^)+(0.0260P)^2^+3.4433P] where P=(Fo^2^+2Fc^2^)/3'
_refine_ls_weighting_scheme calc
_refine_ls_wR_factor_gt 0.0721
_refine_ls_wR_factor_ref 0.0821
_reflns_number_gt 8659
_reflns_number_total 12330
_reflns_threshold_expression >2sigma(I)
_cod_data_source_file om100449t_si_001.cif
_cod_data_source_block k08kcm10
_cod_database_code 4066404

loop_
_symmetry_equiv_pos_as_xyz
'x, y, z'
'-x+1/2, y+1/2, -z+1/2'
'-x, -y, -z'
'x-1/2, -y-1/2, z-1/2'

loop_
_atom_site_label
_atom_site_type_symbol
_atom_site_fract_x
_atom_site_fract_y
_atom_site_fract_z
_atom_site_U_iso_or_equiv
_atom_site_adp_type
_atom_site_occupancy
_atom_site_symmetry_multiplicity
_atom_site_calc_flag
_atom_site_refinement_flags
_atom_site_disorder_assembly
_atom_site_disorder_group
Zn1 Zn 0.363967(18) -0.02862(3) 0.093677(13) 0.03699(8) Uani 1 1 d . . .
Zn2 Zn 0.393664(15) 0.19386(3) 0.186506(12) 0.02784(7) Uani 1 1 d . . .
Zn3 Zn 0.533205(15) 0.18154(3) 0.141210(12) 0.03263(8) Uani 1 1 d . . .
Zn4 Zn 0.538409(17) 0.30097(3) 0.275547(12) 0.03294(8) Uani 1 1 d . A .
Zn5 Zn 0.527246(15) 0.00026(3) 0.249973(12) 0.02801(7) Uani 1 1 d . . .
O1 O 0.41877(9) 0.17743(17) 0.10903(7) 0.0305(4) Uani 1 1 d . . .
O2 O 0.37669(9) -0.01400(17) 0.17402(7) 0.0330(4) Uani 1 1 d . . .
O3 O 0.50329(8) 0.18479(16) 0.21200(6) 0.0260(3) Uani 1 1 d . . .
O4 O 0.56949(10) 0.12050(17) 0.31659(7) 0.0342(4) Uani 1 1 d . A .
N1 N 0.28964(12) 0.1253(2) 0.03715(9) 0.0410(5) Uani 1 1 d . . .
N2 N 0.51746(13) 0.3991(2) 0.10611(9) 0.0404(5) Uani 1 1 d . . .
N3 N 0.26044(15) -0.1713(3) 0.11636(10) 0.0510(7) Uani 1 1 d . . .
N4 N 0.43160(11) -0.0700(2) 0.28694(9) 0.0316(5) Uani 1 1 d . . .
N5 N 0.66127(13) 0.3271(3) 0.27971(10) 0.0461(6) Uani 1 1 d . . .
N6 N 0.64569(15) -0.0765(3) 0.40289(11) 0.0509(7) Uani 1 1 d . . .
C1 C 0.4197(2) -0.1521(3) 0.04994(14) 0.0588(9) Uani 1 1 d . . .
H1A H 0.4648 -0.1902 0.0723 0.088 Uiso 1 1 calc R . .
H1B H 0.4348 -0.0965 0.0207 0.088 Uiso 1 1 calc R . .
H1C H 0.3870 -0.2305 0.0352 0.088 Uiso 1 1 calc R . .
C2 C 0.31532(17) 0.3274(3) 0.20228(14) 0.0509(8) Uani 1 1 d . . .
H2A H 0.3301 0.3668 0.2382 0.076 Uiso 1 1 calc R . .
H2B H 0.2671 0.2773 0.2005 0.076 Uiso 1 1 calc R . .
H2C H 0.3098 0.4045 0.1760 0.076 Uiso 1 1 calc R . .
C3 C 0.61322(17) 0.0810(4) 0.11142(14) 0.0581(9) Uani 1 1 d . . .
H3A H 0.6626 0.1185 0.1274 0.087 Uiso 1 1 calc R . .
H3B H 0.6061 0.0949 0.0727 0.087 Uiso 1 1 calc R . .
H3C H 0.6108 -0.0205 0.1193 0.087 Uiso 1 1 calc R . .
C4 C 0.4895(2) 0.4700(3) 0.29989(16) 0.0655(10) Uani 1 1 d . . .
H4A H 0.4766 0.5359 0.2700 0.098 Uiso 1 1 calc R A .
H4B H 0.5242 0.5165 0.3285 0.098 Uiso 1 1 calc R . .
H4C H 0.4434 0.4419 0.3134 0.098 Uiso 1 1 calc R . .
C5 C 0.57907(15) -0.1651(3) 0.22345(13) 0.0421(7) Uani 1 1 d . . .
H5A H 0.5498 -0.1985 0.1898 0.063 Uiso 1 1 calc R . .
H5B H 0.5833 -0.2414 0.2500 0.063 Uiso 1 1 calc R . .
H5C H 0.6297 -0.1368 0.2175 0.063 Uiso 1 1 calc R . .
C6 C 0.39492(14) 0.2856(3) 0.07147(11) 0.0344(6) Uani 1 1 d . . .
H6 H 0.3621 0.3534 0.0877 0.041 Uiso 1 1 calc R . .
C7 C 0.34859(16) 0.2196(3) 0.02237(11) 0.0426(7) Uani 1 1 d . . .
H7A H 0.3246 0.2955 -0.0015 0.051 Uiso 1 1 calc R . .
H7B H 0.3822 0.1647 0.0026 0.051 Uiso 1 1 calc R . .
C8 C 0.2527(2) 0.0499(4) -0.01107(13) 0.0605(9) Uani 1 1 d . . .
H8A H 0.2293 0.1190 -0.0375 0.091 Uiso 1 1 calc R . .
H8B H 0.2137 -0.0138 -0.0015 0.091 Uiso 1 1 calc R . .
H8C H 0.2904 -0.0056 -0.0262 0.091 Uiso 1 1 calc R . .
C9 C 0.23270(17) 0.2078(3) 0.05994(14) 0.0535(8) Uani 1 1 d . . .
H9A H 0.2548 0.2429 0.0954 0.080 Uiso 1 1 calc R . .
H9B H 0.1892 0.1471 0.0631 0.080 Uiso 1 1 calc R . .
H9C H 0.2162 0.2883 0.0365 0.080 Uiso 1 1 calc R . .
C10 C 0.46248(16) 0.3661(3) 0.05755(11) 0.0423(7) Uani 1 1 d . . .
H10A H 0.4876 0.3084 0.0329 0.051 Uiso 1 1 calc R . .
H10B H 0.4451 0.4554 0.0391 0.051 Uiso 1 1 calc R . .
C11 C 0.48681(19) 0.5011(3) 0.14136(13) 0.0509(8) Uani 1 1 d . . .
H11A H 0.4705 0.5873 0.1212 0.076 Uiso 1 1 calc R . .
H11B H 0.5260 0.5251 0.1715 0.076 Uiso 1 1 calc R . .
H11C H 0.4436 0.4585 0.1547 0.076 Uiso 1 1 calc R . .
C12 C 0.58657(18) 0.4573(4) 0.08962(15) 0.0624(10) Uani 1 1 d . . .
H12A H 0.6073 0.3883 0.0669 0.094 Uiso 1 1 calc R . .
H12B H 0.6240 0.4769 0.1214 0.094 Uiso 1 1 calc R . .
H12C H 0.5744 0.5455 0.0696 0.094 Uiso 1 1 calc R . .
C13 C 0.33609(14) -0.1042(3) 0.20295(11) 0.0332(6) Uani 1 1 d . . .
H13 H 0.2947 -0.0490 0.2156 0.040 Uiso 1 1 calc R . .
C14 C 0.30134(17) -0.2249(3) 0.16691(12) 0.0459(7) Uani 1 1 d . . .
H14A H 0.3419 -0.2899 0.1596 0.055 Uiso 1 1 calc R . .
H14B H 0.2662 -0.2796 0.1856 0.055 Uiso 1 1 calc R . .
C15 C 0.19003(18) -0.1036(4) 0.12515(16) 0.0696(11) Uani 1 1 d . . .
H15A H 0.1610 -0.1697 0.1437 0.104 Uiso 1 1 calc R . .
H15B H 0.1603 -0.0776 0.0907 0.104 Uiso 1 1 calc R . .
H15C H 0.2016 -0.0182 0.1469 0.104 Uiso 1 1 calc R . .
C16 C 0.2431(3) -0.2903(4) 0.07823(16) 0.0853(14) Uani 1 1 d . . .
H16A H 0.2107 -0.3592 0.0927 0.128 Uiso 1 1 calc R . .
H16B H 0.2902 -0.3366 0.0727 0.128 Uiso 1 1 calc R . .
H16C H 0.2169 -0.2539 0.0441 0.128 Uiso 1 1 calc R . .
C17 C 0.38517(14) -0.1714(3) 0.25093(11) 0.0353(6) Uani 1 1 d . . .
H17A H 0.3521 -0.2241 0.2719 0.042 Uiso 1 1 calc R . .
H17B H 0.4193 -0.2411 0.2379 0.042 Uiso 1 1 calc R . .
C18 C 0.46904(16) -0.1516(3) 0.33406(12) 0.0421(7) Uani 1 1 d . . .
H18A H 0.5029 -0.0888 0.3576 0.063 Uiso 1 1 calc R . .
H18B H 0.4983 -0.2297 0.3220 0.063 Uiso 1 1 calc R . .
H18C H 0.4306 -0.1900 0.3536 0.063 Uiso 1 1 calc R . .
C19 C 0.38611(15) 0.0417(3) 0.30686(12) 0.0389(6) Uani 1 1 d . . .
H19A H 0.3614 0.0988 0.2768 0.058 Uiso 1 1 calc R . .
H19B H 0.4189 0.1025 0.3319 0.058 Uiso 1 1 calc R . .
H19C H 0.3476 -0.0019 0.3251 0.058 Uiso 1 1 calc R . .
C20 C 0.64672(16) 0.1217(3) 0.33826(12) 0.0441(7) Uani 1 1 d . . .
H20A H 0.6519 0.1839 0.3706 0.053 Uiso 0.683(5) 1 calc PR A 1
H20B H 0.6681 0.0479 0.3166 0.053 Uiso 0.317(5) 1 d PR A 2
C21 C 0.6888(2) 0.1918(6) 0.3003(2) 0.0487(12) Uani 0.683(5) 1 d P A 1
H21A H 0.7417 0.2042 0.3180 0.058 Uiso 0.683(5) 1 calc PR A 1
H21B H 0.6896 0.1271 0.2697 0.058 Uiso 0.683(5) 1 calc PR A 1
C22 C 0.6828(3) 0.4418(6) 0.3226(2) 0.0688(17) Uani 0.683(5) 1 d P A 1
H22A H 0.7379 0.4509 0.3303 0.103 Uiso 0.683(5) 1 calc PR A 1
H22B H 0.6636 0.4149 0.3553 0.103 Uiso 0.683(5) 1 calc PR A 1
H22C H 0.6606 0.5327 0.3095 0.103 Uiso 0.683(5) 1 calc PR A 1
C23 C 0.6840(3) 0.3704(7) 0.2316(2) 0.0671(18) Uani 0.683(5) 1 d P A 1
H23A H 0.7391 0.3810 0.2370 0.101 Uiso 0.683(5) 1 calc PR A 1
H23B H 0.6603 0.4614 0.2204 0.101 Uiso 0.683(5) 1 calc PR A 1
H23C H 0.6686 0.2990 0.2040 0.101 Uiso 0.683(5) 1 calc PR A 1
C24 C 0.6754(2) -0.0189(5) 0.3569(2) 0.0474(12) Uani 0.683(5) 1 d P A 1
H24A H 0.6637 -0.0867 0.3269 0.057 Uiso 0.683(5) 1 calc PR A 1
H24B H 0.7311 -0.0132 0.3660 0.057 Uiso 0.683(5) 1 calc PR A 1
C25 C 0.6653(4) -0.2301(6) 0.4069(3) 0.0707(19) Uani 0.683(5) 1 d P A 1
H25A H 0.6427 -0.2784 0.3740 0.106 Uiso 0.683(5) 1 calc PR A 1
H25B H 0.6457 -0.2718 0.4373 0.106 Uiso 0.683(5) 1 calc PR A 1
H25C H 0.7203 -0.2411 0.4120 0.106 Uiso 0.683(5) 1 calc PR A 1
C26 C 0.6790(5) -0.0103(7) 0.4515(2) 0.080(2) Uani 0.683(5) 1 d P A 1
H26A H 0.7325 -0.0361 0.4596 0.120 Uiso 0.683(5) 1 calc PR A 1
H26B H 0.6530 -0.0422 0.4806 0.120 Uiso 0.683(5) 1 calc PR A 1
H26C H 0.6743 0.0929 0.4478 0.120 Uiso 0.683(5) 1 calc PR A 1
C21A C 0.6928(5) 0.2558(10) 0.3285(4) 0.039(2) Uani 0.317(5) 1 d P A 2
H21C H 0.6936 0.3219 0.3589 0.047 Uiso 0.317(5) 1 calc PR A 2
H21D H 0.7456 0.2280 0.3266 0.047 Uiso 0.317(5) 1 calc PR A 2
C22A C 0.6916(5) 0.4712(10) 0.2770(5) 0.056(3) Uani 0.317(5) 1 d P A 2
H22D H 0.7470 0.4676 0.2833 0.084 Uiso 0.317(5) 1 calc PR A 2
H22E H 0.6741 0.5307 0.3042 0.084 Uiso 0.317(5) 1 calc PR A 2
H22F H 0.6741 0.5113 0.2415 0.084 Uiso 0.317(5) 1 calc PR A 2
C23A C 0.6939(5) 0.2426(11) 0.2336(4) 0.043(2) Uani 0.317(5) 1 d P A 2
H23D H 0.6766 0.2881 0.1991 0.064 Uiso 0.317(5) 1 calc PR A 2
H23E H 0.6760 0.1444 0.2326 0.064 Uiso 0.317(5) 1 calc PR A 2
H23F H 0.7493 0.2437 0.2409 0.064 Uiso 0.317(5) 1 calc PR A 2
C24A C 0.6700(6) 0.0726(11) 0.3924(4) 0.054(3) Uani 0.317(5) 1 d P A 2
H24C H 0.6492 0.1378 0.4170 0.065 Uiso 0.317(5) 1 calc PR A 2
H24D H 0.7258 0.0779 0.4008 0.065 Uiso 0.317(5) 1 calc PR A 2
C25A C 0.6781(11) -0.1798(16) 0.3805(11) 0.123(8) Uani 0.317(5) 1 d P A 2
H25D H 0.6705 -0.1656 0.3417 0.185 Uiso 0.317(5) 1 calc PR A 2
H25E H 0.6556 -0.2705 0.3886 0.185 Uiso 0.317(5) 1 calc PR A 2
H25F H 0.7323 -0.1808 0.3944 0.185 Uiso 0.317(5) 1 calc PR A 2
C26A C 0.6564(15) -0.088(2) 0.4643(7) 0.163(12) Uani 0.317(5) 1 d P A 2
H26D H 0.6305 -0.1724 0.4745 0.244 Uiso 0.317(5) 1 calc PR A 2
H26E H 0.6351 -0.0033 0.4789 0.244 Uiso 0.317(5) 1 calc PR A 2
H26F H 0.7104 -0.0942 0.4785 0.244 Uiso 0.317(5) 1 calc PR A 2
C30 C 0.0000 0.0000 0.0000 0.127(3) Uani 1 2 d S . .
C31 C -0.0113(6) -0.0369(19) 0.0497(5) 0.091(3) Uani 0.50 1 d P . .
H31 H -0.0139 0.0381 0.0743 0.109 Uiso 0.50 1 calc PR . .
C32 C -0.0191(5) -0.166(2) 0.0670(4) 0.109(5) Uani 0.50 1 d P . .
H32 H -0.0285 -0.1790 0.1025 0.130 Uiso 0.50 1 calc PR . .
C33 C -0.0139(6) -0.2904(17) 0.0337(5) 0.117(4) Uani 0.50 1 d P . .
H33 H -0.0150 -0.3847 0.0466 0.141 Uiso 0.50 1 calc PR . .
C34 C -0.0070(8) -0.2582(19) -0.0190(5) 0.130(5) Uani 0.50 1 d P . .
H34 H -0.0064 -0.3337 -0.0437 0.156 Uiso 0.50 1 calc PR . .
C35 C -0.0006(6) -0.1122(18) -0.0375(5) 0.097(4) Uani 0.50 1 d P . .
H35 H 0.0030 -0.0929 -0.0738 0.116 Uiso 0.50 1 calc PR . .
C36 C 0.0079(7) 0.146(2) -0.0174(10) 0.160(8) Uani 0.50 1 d P . .
H36A H 0.0038 0.2110 0.0122 0.241 Uiso 0.50 1 calc PR . .
H36B H -0.0320 0.1676 -0.0474 0.241 Uiso 0.50 1 calc PR . .
H36C H 0.0574 0.1584 -0.0287 0.241 Uiso 0.50 1 calc PR . .

loop_
_atom_site_aniso_label
_atom_site_aniso_U_11
_atom_site_aniso_U_22
_atom_site_aniso_U_33
_atom_site_aniso_U_23
_atom_site_aniso_U_13
_atom_site_aniso_U_12
Zn1 0.04070(17) 0.03571(16) 0.03339(18) -0.00317(13) 0.00229(14) 0.00028(13)
Zn2 0.02506(13) 0.02690(14) 0.03189(16) 0.00195(11) 0.00553(11) 0.00348(11)
Zn3 0.02618(14) 0.04018(17) 0.03206(16) 0.00564(13) 0.00626(12) 0.00401(12)
Zn4 0.03994(16) 0.02234(13) 0.03457(17) 0.00044(12) -0.00017(13) -0.00164(12)
Zn5 0.02780(13) 0.02207(13) 0.03402(16) 0.00126(11) 0.00448(12) 0.00196(10)
O1 0.0286(8) 0.0327(9) 0.0292(9) 0.0061(7) 0.0018(7) 0.0038(7)
O2 0.0340(9) 0.0291(9) 0.0371(10) -0.0001(7) 0.0097(8) -0.0054(7)
O3 0.0259(8) 0.0242(8) 0.0279(9) 0.0021(7) 0.0044(7) -0.0004(6)
O4 0.0381(9) 0.0293(9) 0.0323(10) 0.0033(7) -0.0039(8) -0.0011(7)
N1 0.0363(12) 0.0475(13) 0.0367(13) -0.0014(11) -0.0024(10) 0.0020(10)
N2 0.0408(12) 0.0441(13) 0.0359(13) 0.0103(10) 0.0050(10) -0.0082(10)
N3 0.0525(15) 0.0540(15) 0.0432(15) 0.0001(12) -0.0025(12) -0.0208(12)
N4 0.0317(10) 0.0262(10) 0.0367(12) 0.0021(9) 0.0050(9) 0.0008(8)
N5 0.0419(13) 0.0457(14) 0.0464(15) 0.0080(11) -0.0064(11) -0.0165(11)
N6 0.0538(15) 0.0425(14) 0.0512(17) 0.0133(12) -0.0073(13) 0.0009(12)
C1 0.087(2) 0.0449(17) 0.0456(19) -0.0018(14) 0.0146(18) 0.0164(17)
C2 0.0476(16) 0.0533(18) 0.054(2) 0.0045(15) 0.0161(15) 0.0200(14)
C3 0.0457(17) 0.082(2) 0.051(2) 0.0136(18) 0.0203(15) 0.0238(17)
C4 0.091(3) 0.0307(15) 0.076(3) -0.0117(15) 0.016(2) 0.0068(16)
C5 0.0393(14) 0.0330(14) 0.0545(19) -0.0052(12) 0.0094(14) 0.0066(11)
C6 0.0346(13) 0.0358(13) 0.0321(14) 0.0069(11) 0.0028(11) 0.0040(11)
C7 0.0410(15) 0.0498(17) 0.0353(16) 0.0100(13) 0.0010(12) 0.0024(13)
C8 0.062(2) 0.068(2) 0.046(2) -0.0044(16) -0.0093(16) -0.0074(17)
C9 0.0397(15) 0.0576(19) 0.062(2) 0.0097(16) 0.0039(15) 0.0078(14)
C10 0.0442(15) 0.0460(16) 0.0356(16) 0.0116(12) 0.0025(13) -0.0006(13)
C11 0.066(2) 0.0346(15) 0.0491(19) 0.0078(13) 0.0014(16) -0.0043(14)
C12 0.0504(18) 0.077(2) 0.058(2) 0.0222(18) 0.0045(16) -0.0210(17)
C13 0.0321(12) 0.0290(12) 0.0392(15) 0.0015(11) 0.0081(11) -0.0046(10)
C14 0.0475(16) 0.0407(15) 0.0487(18) 0.0003(13) 0.0051(14) -0.0149(13)
C15 0.0453(18) 0.085(3) 0.073(3) 0.024(2) -0.0065(18) -0.0154(18)
C16 0.118(3) 0.074(3) 0.058(2) -0.009(2) -0.006(2) -0.055(2)
C17 0.0356(13) 0.0280(12) 0.0431(16) 0.0029(11) 0.0085(12) -0.0048(10)
C18 0.0477(16) 0.0357(14) 0.0422(17) 0.0095(12) 0.0051(13) -0.0001(12)
C19 0.0393(14) 0.0371(14) 0.0434(17) 0.0037(12) 0.0161(13) 0.0033(11)
C20 0.0473(16) 0.0381(15) 0.0413(17) 0.0066(12) -0.0102(13) -0.0073(12)
C21 0.030(2) 0.063(3) 0.050(3) 0.006(3) -0.004(2) -0.008(2)
C22 0.071(3) 0.057(3) 0.069(4) 0.003(3) -0.018(3) -0.032(3)
C23 0.044(3) 0.102(5) 0.053(3) 0.022(3) 0.003(2) -0.029(3)
C24 0.039(2) 0.044(2) 0.056(3) 0.006(2) -0.002(2) 0.0095(18)
C25 0.078(4) 0.041(3) 0.087(5) 0.011(3) -0.006(4) 0.008(3)
C26 0.139(6) 0.058(4) 0.035(3) 0.005(3) -0.012(3) 0.007(4)
C21A 0.033(4) 0.039(5) 0.042(6) 0.002(4) -0.006(4) -0.010(4)
C22A 0.041(5) 0.039(5) 0.083(9) 0.013(5) -0.004(5) -0.011(4)
C23A 0.028(4) 0.055(6) 0.044(6) -0.004(5) 0.005(4) -0.011(4)
C24A 0.060(6) 0.050(6) 0.045(6) 0.014(5) -0.018(5) -0.012(5)
C25A 0.101(12) 0.054(10) 0.22(3) 0.060(12) 0.036(14) 0.009(8)
C26A 0.28(3) 0.124(16) 0.065(11) 0.068(11) -0.032(14) -0.081(18)
C30 0.063(4) 0.165(11) 0.142(11) 0.036(9) -0.016(5) 0.001(5)
C31 0.073(6) 0.136(11) 0.060(7) 0.005(8) -0.001(5) 0.014(7)
C32 0.059(5) 0.209(17) 0.058(6) -0.027(9) 0.011(5) -0.008(7)
C33 0.080(7) 0.165(13) 0.101(10) -0.001(9) -0.005(6) -0.015(7)
C34 0.142(11) 0.165(14) 0.077(9) -0.021(9) 0.000(7) 0.037(10)
C35 0.082(6) 0.152(12) 0.053(6) -0.028(8) 0.002(5) 0.022(7)
C36 0.070(8) 0.137(16) 0.25(3) 0.03(2) -0.035(12) -0.008(9)

loop_
_atom_type_symbol
_atom_type_description
_atom_type_scat_dispersion_real
_atom_type_scat_dispersion_imag
_atom_type_scat_source
C C 0.0033 0.0016 'International Tables Vol C Tables 4.2.6.8 and 6.1.1.4'
H H 0.0000 0.0000 'International Tables Vol C Tables 4.2.6.8 and 6.1.1.4'
O O 0.0106 0.0060 'International Tables Vol C Tables 4.2.6.8 and 6.1.1.4'
N N 0.0061 0.0033 'International Tables Vol C Tables 4.2.6.8 and 6.1.1.4'
Zn Zn 0.2839 1.4301 'International Tables Vol C Tables 4.2.6.8 and 6.1.1.4'

loop_
_geom_angle_atom_site_label_1
_geom_angle_atom_site_label_2
_geom_angle_atom_site_label_3
_geom_angle
_geom_angle_site_symmetry_1
_geom_angle_site_symmetry_3
C1 Zn1 O2 128.18(11) . .
C1 Zn1 O1 111.68(12) . .
O2 Zn1 O1 77.50(6) . .
C1 Zn1 N1 108.28(12) . .
O2 Zn1 N1 123.07(8) . .
O1 Zn1 N1 75.57(7) . .
C1 Zn1 N3 106.17(13) . .
O2 Zn1 N3 76.56(8) . .
O1 Zn1 N3 141.99(8) . .
N1 Zn1 N3 96.17(9) . .
O3 Zn2 C2 131.74(11) . .
O3 Zn2 O2 97.36(7) . .
C2 Zn2 O2 124.17(11) . .
O3 Zn2 O1 87.31(7) . .
C2 Zn2 O1 120.26(11) . .
O2 Zn2 O1 80.13(7) . .
O3 Zn3 C3 133.11(11) . .
O3 Zn3 O1 87.91(7) . .
C3 Zn3 O1 124.95(12) . .
O3 Zn3 N2 108.41(8) . .
C3 Zn3 N2 110.05(12) . .
O1 Zn3 N2 78.87(7) . .
C4 Zn4 O3 127.46(12) . .
C4 Zn4 O4 128.30(13) . .
O3 Zn4 O4 88.83(7) . .
C4 Zn4 N5 112.75(13) . .
O3 Zn4 N5 106.82(8) . .
O4 Zn4 N5 82.97(8) . .
C5 Zn5 O3 126.54(10) . .
C5 Zn5 O4 125.06(10) . .
O3 Zn5 O4 86.55(6) . .
C5 Zn5 N4 110.42(10) . .
O3 Zn5 N4 110.30(7) . .
O4 Zn5 N4 91.50(8) . .
C6 O1 Zn3 115.08(14) . .
C6 O1 Zn2 119.51(15) . .
Zn3 O1 Zn2 88.61(6) . .
C6 O1 Zn1 116.22(14) . .
Zn3 O1 Zn1 118.25(7) . .
Zn2 O1 Zn1 94.35(7) . .
C13 O2 Zn2 126.20(16) . .
C13 O2 Zn1 120.16(15) . .
Zn2 O2 Zn1 102.51(8) . .
Zn3 O3 Zn4 131.50(8) . .
Zn3 O3 Zn2 95.96(7) . .
Zn4 O3 Zn2 114.68(8) . .
Zn3 O3 Zn5 111.06(8) . .
Zn4 O3 Zn5 94.20(7) . .
Zn2 O3 Zn5 108.80(7) . .
C20 O4 Zn4 111.57(15) . .
C20 O4 Zn5 122.16(17) . .
Zn4 O4 Zn5 90.30(7) . .
C9 N1 C7 110.5(2) . .
C9 N1 C8 109.3(2) . .
C7 N1 C8 109.0(2) . .
C9 N1 Zn1 117.13(19) . .
C7 N1 Zn1 99.82(15) . .
C8 N1 Zn1 110.54(19) . .
C12 N2 C11 109.8(3) . .
C12 N2 C10 108.7(2) . .
C11 N2 C10 112.2(2) . .
C12 N2 Zn3 113.30(19) . .
C11 N2 Zn3 113.05(17) . .
C10 N2 Zn3 99.39(16) . .
C14 N3 C15 110.0(3) . .
C14 N3 C16 109.6(3) . .
C15 N3 C16 109.4(3) . .
C14 N3 Zn1 95.92(16) . .
C15 N3 Zn1 120.2(2) . .
C16 N3 Zn1 110.7(2) . .
C19 N4 C17 112.7(2) . .
C19 N4 C18 107.4(2) . .
C17 N4 C18 107.37(19) . .
C19 N4 Zn5 116.55(16) . .
C17 N4 Zn5 109.47(16) . .
C18 N4 Zn5 102.51(15) . .
C23 N5 C21 116.3(4) . .
C23 N5 C21A 138.6(5) . .
C23 N5 C22A 62.0(6) . .
C21 N5 C22A 136.9(5) . .
C21A N5 C22A 112.0(6) . .
C23 N5 C22 109.5(4) . .
C21 N5 C22 109.5(3) . .
C21A N5 C22 72.6(5) . .
C22A N5 C22 48.0(5) . .
C23 N5 C23A 47.2(4) . .
C21 N5 C23A 71.3(5) . .
C21A N5 C23A 104.8(6) . .
C22A N5 C23A 104.1(6) . .
C22 N5 C23A 141.8(4) . .
C23 N5 Zn4 114.6(2) . .
C21 N5 Zn4 101.6(2) . .
C21A N5 Zn4 104.0(4) . .
C22A N5 Zn4 118.4(4) . .
C22 N5 Zn4 104.4(3) . .
C23A N5 Zn4 112.9(3) . .
C25A N6 C26 123.2(11) . .
C25A N6 C24 71.7(9) . .
C26 N6 C24 111.9(4) . .
C26 N6 C25 107.8(4) . .
C24 N6 C25 107.6(4) . .
C25A N6 C24A 117.2(10) . .
C26 N6 C24A 69.6(5) . .
C24 N6 C24A 50.3(5) . .
C25 N6 C24A 147.8(6) . .
C25A N6 C26A 113.3(14) . .
C24 N6 C26A 146.0(9) . .
C25 N6 C26A 82.8(9) . .
C24A N6 C26A 104.4(9) . .
Zn1 C1 H1A 109.5 . .
Zn1 C1 H1B 109.5 . .
H1A C1 H1B 109.5 . .
Zn1 C1 H1C 109.5 . .
H1A C1 H1C 109.5 . .
H1B C1 H1C 109.5 . .
Zn2 C2 H2A 109.5 . .
Zn2 C2 H2B 109.5 . .
H2A C2 H2B 109.5 . .
Zn2 C2 H2C 109.5 . .
H2A C2 H2C 109.5 . .
H2B C2 H2C 109.5 . .
Zn3 C3 H3A 109.5 . .
Zn3 C3 H3B 109.5 . .
H3A C3 H3B 109.5 . .
Zn3 C3 H3C 109.5 . .
H3A C3 H3C 109.5 . .
H3B C3 H3C 109.5 . .
Zn4 C4 H4A 109.5 . .
Zn4 C4 H4B 109.5 . .
H4A C4 H4B 109.5 . .
Zn4 C4 H4C 109.5 . .
H4A C4 H4C 109.5 . .
H4B C4 H4C 109.5 . .
Zn5 C5 H5A 109.5 . .
Zn5 C5 H5B 109.5 . .
H5A C5 H5B 109.5 . .
Zn5 C5 H5C 109.5 . .
H5A C5 H5C 109.5 . .
H5B C5 H5C 109.5 . .
O1 C6 C7 109.0(2) . .
O1 C6 C10 110.5(2) . .
C7 C6 C10 111.6(2) . .
O1 C6 H6 108.6 . .
C7 C6 H6 108.6 . .
C10 C6 H6 108.6 . .
N1 C7 C6 111.1(2) . .
N1 C7 H7A 109.4 . .
C6 C7 H7A 109.4 . .
N1 C7 H7B 109.4 . .
C6 C7 H7B 109.4 . .
H7A C7 H7B 108.0 . .
N1 C8 H8A 109.5 . .
N1 C8 H8B 109.5 . .
H8A C8 H8B 109.5 . .
N1 C8 H8C 109.5 . .
H8A C8 H8C 109.5 . .
H8B C8 H8C 109.5 . .
N1 C9 H9A 109.5 . .
N1 C9 H9B 109.5 . .
H9A C9 H9B 109.5 . .
N1 C9 H9C 109.5 . .
H9A C9 H9C 109.5 . .
H9B C9 H9C 109.5 . .
N2 C10 C6 111.2(2) . .
N2 C10 H10A 109.4 . .
C6 C10 H10A 109.4 . .
N2 C10 H10B 109.4 . .
C6 C10 H10B 109.4 . .
H10A C10 H10B 108.0 . .
N2 C11 H11A 109.5 . .
N2 C11 H11B 109.5 . .
H11A C11 H11B 109.5 . .
N2 C11 H11C 109.5 . .
H11A C11 H11C 109.5 . .
H11B C11 H11C 109.5 . .
N2 C12 H12A 109.5 . .
N2 C12 H12B 109.5 . .
H12A C12 H12B 109.5 . .
N2 C12 H12C 109.5 . .
H12A C12 H12C 109.5 . .
H12B C12 H12C 109.5 . .
O2 C13 C17 112.9(2) . .
O2 C13 C14 109.6(2) . .
C17 C13 C14 107.3(2) . .
O2 C13 H13 109.0 . .
C17 C13 H13 109.0 . .
C14 C13 H13 109.0 . .
N3 C14 C13 111.5(2) . .
N3 C14 H14A 109.3 . .
C13 C14 H14A 109.3 . .
N3 C14 H14B 109.3 . .
C13 C14 H14B 109.3 . .
H14A C14 H14B 108.0 . .
N3 C15 H15A 109.5 . .
N3 C15 H15B 109.5 . .
H15A C15 H15B 109.5 . .
N3 C15 H15C 109.5 . .
H15A C15 H15C 109.5 . .
H15B C15 H15C 109.5 . .
N3 C16 H16A 109.5 . .
N3 C16 H16B 109.5 . .
H16A C16 H16B 109.5 . .
N3 C16 H16C 109.5 . .
H16A C16 H16C 109.5 . .
H16B C16 H16C 109.5 . .
N4 C17 C13 114.9(2) . .
N4 C17 H17A 108.5 . .
C13 C17 H17A 108.5 . .
N4 C17 H17B 108.5 . .
C13 C17 H17B 108.5 . .
H17A C17 H17B 107.5 . .
N4 C18 H18A 109.5 . .
N4 C18 H18B 109.5 . .
H18A C18 H18B 109.5 . .
N4 C18 H18C 109.5 . .
H18A C18 H18C 109.5 . .
H18B C18 H18C 109.5 . .
N4 C19 H19A 109.5 . .
N4 C19 H19B 109.5 . .
H19A C19 H19B 109.5 . .
N4 C19 H19C 109.5 . .
H19A C19 H19C 109.5 . .
H19B C19 H19C 109.5 . .
O4 C20 C24A 119.1(5) . .
O4 C20 C21 108.8(3) . .
C24A C20 C21 131.6(5) . .
O4 C20 C24 113.0(3) . .
C24A C20 C24 51.3(5) . .
C21 C20 C24 115.2(4) . .
O4 C20 C21A 117.4(4) . .
C24A C20 C21A 109.4(6) . .
C24 C20 C21A 128.1(4) . .
O4 C20 H20A 106.4 . .
C24A C20 H20A 55.5 . .
C21 C20 H20A 106.4 . .
C24 C20 H20A 106.4 . .
C21A C20 H20A 70.8 . .
O4 C20 H20B 102.6 . .
C24A C20 H20B 102.8 . .
C21 C20 H20B 70.8 . .
C24 C20 H20B 53.5 . .
C21A C20 H20B 102.6 . .
H20A C20 H20B 149.9 . .
N5 C21 C20 117.1(4) . .
N5 C21 H20B 145.9 . .
N5 C21 H21A 108.0 . .
C20 C21 H21A 108.0 . .
H20B C21 H21A 104.2 . .
N5 C21 H21B 108.0 . .
C20 C21 H21B 108.0 . .
H20B C21 H21B 71.9 . .
H21A C21 H21B 107.3 . .
N5 C22 H22A 109.5 . .
N5 C22 H22B 109.5 . .
N5 C22 H22C 109.5 . .
N5 C23 H23A 109.5 . .
N5 C23 H23B 109.5 . .
N5 C23 H23C 109.5 . .
N6 C24 C20 115.9(4) . .
N6 C24 H20B 151.3 . .
N6 C24 H24A 108.3 . .
C20 C24 H24A 108.3 . .
H20B C24 H24A 72.6 . .
N6 C24 H24B 108.3 . .
C20 C24 H24B 108.3 . .
H20B C24 H24B 98.2 . .
H24A C24 H24B 107.4 . .
N6 C25 H25A 109.5 . .
N6 C25 H25B 109.5 . .
N6 C25 H25C 109.5 . .
N6 C26 H26A 109.5 . .
N6 C26 H26B 109.5 . .
N6 C26 H26C 109.5 . .
N5 C21A C20 111.8(6) . .
N5 C21A H21C 109.3 . .
C20 C21A H21C 109.3 . .
N5 C21A H21D 109.3 . .
C20 C21A H21D 109.3 . .
H21C C21A H21D 107.9 . .
N5 C22A H22D 109.5 . .
N5 C22A H22E 109.5 . .
H22D C22A H22E 109.5 . .
N5 C22A H22F 109.5 . .
H22D C22A H22F 109.5 . .
H22E C22A H22F 109.5 . .
N5 C23A H23D 109.5 . .
N5 C23A H23E 109.5 . .
H23D C23A H23E 109.5 . .
N5 C23A H23F 109.5 . .
H23D C23A H23F 109.5 . .
H23E C23A H23F 109.5 . .
C20 C24A N6 114.7(7) . .
C20 C24A H24C 108.6 . .
N6 C24A H24C 108.6 . .
C20 C24A H24D 108.6 . .
N6 C24A H24D 108.6 . .
H24C C24A H24D 107.6 . .
N6 C25A H25D 109.5 . .
N6 C25A H25E 109.5 . .
H25D C25A H25E 109.5 . .
N6 C25A H25F 109.5 . .
H25D C25A H25F 109.5 . .
H25E C25A H25F 109.5 . .
N6 C26A H26D 109.5 . .
N6 C26A H26E 109.5 . .
H26D C26A H26E 109.5 . .
N6 C26A H26F 109.5 . .
H26D C26A H26F 109.5 . .
H26E C26A H26F 109.5 . .
C31 C30 C31 180.0(18) 3 .
C31 C30 C35 63.6(8) 3 .
C31 C30 C35 116.4(8) . .
C31 C30 C35 116.4(8) 3 3
C31 C30 C35 63.6(8) . 3
C35 C30 C35 180.0(11) . 3
C31 C30 C36 56.0(10) 3 .
C31 C30 C36 124.0(10) . .
C35 C30 C36 119.4(11) . .
C35 C30 C36 60.6(11) 3 .
C31 C30 C36 124.0(10) 3 3
C31 C30 C36 56.0(10) . 3
C35 C30 C36 60.6(11) . 3
C35 C30 C36 119.4(11) 3 3
C36 C30 C36 180(2) . 3
C32 C31 C30 126.3(14) . .
C32 C31 H31 116.9 . .
C30 C31 H31 116.9 . .
C31 C32 C33 122.3(13) . .
C31 C32 H32 118.9 . .
C33 C32 H32 118.9 . .
C34 C33 C32 113.8(15) . .
C34 C33 H33 123.1 . .
C32 C33 H33 123.1 . .
C33 C34 C35 122.3(14) . .
C33 C34 H34 118.8 . .
C35 C34 H34 118.8 . .
C30 C35 C34 118.5(11) . .
C30 C35 H35 120.7 . .
C34 C35 H35 120.7 . .
C30 C36 H36A 109.5 . .
C30 C36 H36B 109.5 . .
H36A C36 H36B 109.5 . .
C30 C36 H36C 109.5 . .
H36A C36 H36C 109.5 . .
H36B C36 H36C 109.5 . .

loop_
_geom_bond_atom_site_label_1
_geom_bond_atom_site_label_2
_geom_bond_distance
_geom_bond_site_symmetry_2
Zn1 C1 1.984(3) .
Zn1 O2 2.0189(18) .
Zn1 O1 2.1839(17) .
Zn1 N1 2.309(2) .
Zn1 N3 2.434(2) .
Zn2 O3 1.9712(15) .
Zn2 C2 1.974(3) .
Zn2 O2 2.0007(16) .
Zn2 O1 2.0899(18) .
Zn3 O3 1.9539(17) .
Zn3 C3 1.968(3) .
Zn3 O1 2.0848(16) .
Zn3 N2 2.236(2) .
Zn4 C4 1.965(3) .
Zn4 O3 1.9678(16) .
Zn4 O4 2.0262(16) .
Zn4 N5 2.202(2) .
Zn5 C5 1.986(3) .
Zn5 O3 2.0019(15) .
Zn5 O4 2.0755(17) .
Zn5 N4 2.184(2) .
O1 C6 1.415(3) .
O2 C13 1.400(3) .
O4 C20 1.406(3) .
N1 C9 1.473(4) .
N1 C7 1.474(4) .
N1 C8 1.478(4) .
N2 C12 1.475(4) .
N2 C11 1.477(4) .
N2 C10 1.483(3) .
N3 C14 1.463(4) .
N3 C15 1.463(4) .
N3 C16 1.482(4) .
N4 C19 1.469(3) .
N4 C17 1.484(3) .
N4 C18 1.489(3) .
N5 C23 1.407(6) .
N5 C21 1.436(5) .
N5 C21A 1.442(9) .
N5 C22A 1.469(9) .
N5 C22 1.539(6) .
N5 C23A 1.600(10) .
N6 C25A 1.31(2) .
N6 C26 1.426(6) .
N6 C24 1.463(5) .
N6 C25 1.490(6) .
N6 C24A 1.508(10) .
N6 C26A 1.542(16) .
C1 H1A 0.9800 .
C1 H1B 0.9800 .
C1 H1C 0.9800 .
C2 H2A 0.9800 .
C2 H2B 0.9800 .
C2 H2C 0.9800 .
C3 H3A 0.9800 .
C3 H3B 0.9800 .
C3 H3C 0.9800 .
C4 H4A 0.9800 .
C4 H4B 0.9800 .
C4 H4C 0.9800 .
C5 H5A 0.9800 .
C5 H5B 0.9800 .
C5 H5C 0.9800 .
C6 C7 1.517(4) .
C6 C10 1.518(4) .
C6 H6 1.0000 .
C7 H7A 0.9900 .
C7 H7B 0.9900 .
C8 H8A 0.9800 .
C8 H8B 0.9800 .
C8 H8C 0.9800 .
C9 H9A 0.9800 .
C9 H9B 0.9800 .
C9 H9C 0.9800 .
C10 H10A 0.9900 .
C10 H10B 0.9900 .
C11 H11A 0.9800 .
C11 H11B 0.9800 .
C11 H11C 0.9800 .
C12 H12A 0.9800 .
C12 H12B 0.9800 .
C12 H12C 0.9800 .
C13 C17 1.522(4) .
C13 C14 1.529(4) .
C13 H13 1.0000 .
C14 H14A 0.9900 .
C14 H14B 0.9900 .
C15 H15A 0.9800 .
C15 H15B 0.9800 .
C15 H15C 0.9800 .
C16 H16A 0.9800 .
C16 H16B 0.9800 .
C16 H16C 0.9800 .
C17 H17A 0.9900 .
C17 H17B 0.9900 .
C18 H18A 0.9800 .
C18 H18B 0.9800 .
C18 H18C 0.9800 .
C19 H19A 0.9800 .
C19 H19B 0.9800 .
C19 H19C 0.9800 .
C20 C24A 1.446(10) .
C20 C21 1.470(6) .
C20 C24 1.472(5) .
C20 C21A 1.552(9) .
C20 H20A 1.0000 .
C20 H20B 1.0000 .
C21 H21A 0.9900 .
C21 H21B 0.9900 .
C22 H22A 0.9800 .
C22 H22B 0.9800 .
C22 H22C 0.9800 .
C23 H23A 0.9800 .
C23 H23B 0.9800 .
C23 H23C 0.9800 .
C24 H20B 1.1899 .
C24 H24A 0.9900 .
C24 H24B 0.9900 .
C25 H25A 0.9800 .
C25 H25B 0.9800 .
C25 H25C 0.9800 .
C26 H26A 0.9800 .
C26 H26B 0.9800 .
C26 H26C 0.9800 .
C21A H21C 0.9900 .
C21A H21D 0.9900 .
C22A H22D 0.9800 .
C22A H22E 0.9800 .
C22A H22F 0.9800 .
C23A H23D 0.9800 .
C23A H23E 0.9800 .
C23A H23F 0.9800 .
C24A H24C 0.9900 .
C24A H24D 0.9900 .
C25A H25D 0.9800 .
C25A H25E 0.9800 .
C25A H25F 0.9800 .
C26A H26D 0.9800 .
C26A H26E 0.9800 .
C26A H26F 0.9800 .
C30 C31 1.353(13) 3
C30 C31 1.353(13) .
C30 C35 1.421(12) .
C30 C35 1.421(12) 3
C30 C36 1.462(18) .
C30 C36 1.462(18) 3
C31 C32 1.31(2) .
C31 H31 0.9500 .
C32 C33 1.46(2) .
C32 H32 0.9500 .
C33 C34 1.394(19) .
C33 H33 0.9500 .
C34 C35 1.46(2) .
C34 H34 0.9500 .
C35 H35 0.9500 .
C36 H36A 0.9800 .
C36 H36B 0.9800 .
C36 H36C 0.9800 .
